data_1525484
loop_
_publ_author_name
'Yatsenko, S.P.'
'Yarmolyuk, Ya.P.'
'Sichevich, O.M.'
'Grin', Yu.'

_publ_section_title
;
 Crystallographic structure of Eu3 Ga8
;
_journal_name_full
;
Dopovidi Akademii Nauk Ukrains'koi RSR, Seriya B: Geologichni, Khimichni ta 
Biologichni Nauki
;
_journal_page_first 55
_journal_page_last 58
_journal_volume 1985
_journal_year 1985
_chemical_formula_sum 'Eu3 Ga8'
_space_group_IT_number 71
_symmetry_space_group_name_Hall '-I 2 2'
_symmetry_space_group_name_H-M 'I m m m'
_cell_angle_alpha 90
_cell_angle_beta 90
_cell_angle_gamma 90
_cell_formula_units_Z 2
_cell_length_a 4.392
_cell_length_b 4.386
_cell_length_c 25.866
_cell_volume 498.265
_citation_journal_id_ASTM DANND6
_cod_data_source_file Yatsenko_DANND6_1985_1851.cif
_cod_data_source_block Eu3Ga8
_cod_original_cell_volume 498.2649
_cod_database_code 1525484

loop_
_symmetry_equiv_pos_as_xyz
x,y,z
-x,-y,z
x,-y,-z
-x,y,-z
-x,-y,-z
x,y,-z
-x,y,z
x,-y,z
x+1/2,y+1/2,z+1/2
-x+1/2,-y+1/2,z+1/2
x+1/2,-y+1/2,-z+1/2
-x+1/2,y+1/2,-z+1/2
-x+1/2,-y+1/2,-z+1/2
x+1/2,y+1/2,-z+1/2
-x+1/2,y+1/2,z+1/2
x+1/2,-y+1/2,z+1/2

loop_
_atom_site_label
_atom_site_type_symbol
_atom_site_fract_x
_atom_site_fract_y
_atom_site_fract_z
_atom_site_occupancy
_atom_site_U_iso_or_equiv
Eu1 Eu 0 0 0 1 0.0
Ga3 Ga 0.5 0 0.095 1 0.0
Eu2 Eu 0.5 0 0.352 1 0.0
Ga2 Ga 0 0 0.453 1 0.0
Ga4 Ga 0.5 0 0.19 1 0.0
Ga1 Ga 0 0 0.249 1 0.0
